data_2243514
loop_
_publ_author_name
'Ossinger, Sascha'
'N\"ather, Christian'
'Tuczek, Felix'

_publ_section_title
;
 Crystal structure of
 bis(5-bromo-1,10-phenanthroline-\k^2^<i>N</i>,<i>N</i>')bis[dihydrobis(pyrazol-1-yl)borato-\k^2^<i>N</i>^2^,<i>N</i>^2'^]iron(II)
 toluene disolvate
;
_journal_coeditor_code WM5576
_journal_issue 8
_journal_name_full 'Acta Crystallographica Section E'
_journal_page_first 1398
_journal_page_last 1402
_journal_paper_doi 10.1107/S2056989020010361
_journal_volume 76
_journal_year 2020
_chemical_formula_iupac '[Fe (C6 H8 B N4)2 (C12 H7 Br N2)], C7 H8'
_chemical_formula_moiety 'C31 H31 B2 Br Fe N10'
_chemical_formula_sum 'C31 H31 B2 Br Fe N10'
_chemical_formula_weight 701.04
_chemical_name_systematic
;(5-Bromo-1,10-\phenanthroline-\k^2^<i>N</i>,<i>N</i>')bis[dihydrobis(pyrazol-1-yl)borato-\k^2^<i>N</i>^2^,<i>N</i>^2'^]iron(II)
toluene disolvate
;
_space_group_crystal_system triclinic
_space_group_IT_number 2
_space_group_name_Hall '-P 1'
_space_group_name_H-M_alt 'P -1'
_atom_sites_solution_hydrogens mixed
_audit_creation_method SHELXL-2014
_cell_angle_alpha 80.266(3)
_cell_angle_beta 86.443(3)
_cell_angle_gamma 78.066(3)
_cell_formula_units_Z 4
_cell_length_a 10.5035(4)
_cell_length_b 15.2782(5)
_cell_length_c 20.9003(7)
_cell_measurement_reflns_used 26954
_cell_measurement_temperature 200(2)
_cell_measurement_theta_max 26.004
_cell_measurement_theta_min 1.380
_cell_volume 3233.0(2)
_computing_cell_refinement
;
X-AREA (Stoe & Cie, 2008)
;
_computing_data_collection
;
X-AREA (Stoe & Cie, 2008)
;
_computing_data_reduction
;
X-AREA (Stoe & Cie, 2008)
;
_computing_molecular_graphics
;
DIAMOND (Brandenburg, 1999)
;
_computing_publication_material
;
publCIF (Westrip, 2010)
;
_computing_structure_refinement
;
SHELXL2014 (Sheldrick, 2015b)
;
_computing_structure_solution
;
SHELXT (Sheldrick, 2015a)
;
_diffrn_ambient_temperature 200(2)
_diffrn_measured_fraction_theta_full 0.990
_diffrn_measured_fraction_theta_max 0.990
_diffrn_measurement_device_type 'Stoe IPDS-2'
_diffrn_measurement_method 'Omega scans'
_diffrn_radiation_type MoK\a
_diffrn_radiation_wavelength 0.71073
_diffrn_reflns_av_R_equivalents 0.0369
_diffrn_reflns_av_unetI/netI 0.0522
_diffrn_reflns_limit_h_max 12
_diffrn_reflns_limit_h_min -12
_diffrn_reflns_limit_k_max 18
_diffrn_reflns_limit_k_min -18
_diffrn_reflns_limit_l_max 24
_diffrn_reflns_limit_l_min -25
_diffrn_reflns_number 26954
_diffrn_reflns_theta_full 25.242
_diffrn_reflns_theta_max 26.004
_diffrn_reflns_theta_min 1.380
_exptl_absorpt_coefficient_mu 1.741
_exptl_absorpt_correction_type none
_exptl_crystal_colour purple
_exptl_crystal_density_diffrn 1.440
_exptl_crystal_description block
_exptl_crystal_F_000 1432
_exptl_crystal_size_max 0.14
_exptl_crystal_size_mid 0.10
_exptl_crystal_size_min 0.08
_refine_diff_density_max 0.824
_refine_diff_density_min -0.838
_refine_ls_extinction_method none
_refine_ls_goodness_of_fit_ref 1.018
_refine_ls_hydrogen_treatment constr
_refine_ls_matrix_type full
_refine_ls_number_parameters 749
_refine_ls_number_reflns 12583
_refine_ls_number_restraints 0
_refine_ls_restrained_S_all 1.018
_refine_ls_R_factor_all 0.0871
_refine_ls_R_factor_gt 0.0533
_refine_ls_shift/su_max 0.000
_refine_ls_shift/su_mean 0.000
_refine_ls_structure_factor_coef Fsqd
_refine_ls_weighting_details 'w=1/[\s^2^(Fo^2^)+(0.0751P)^2^] where P=(Fo^2^+2Fc^2^)/3'
_refine_ls_weighting_scheme calc
_refine_ls_wR_factor_gt 0.1249
_refine_ls_wR_factor_ref 0.1392
_reflns_number_gt 8306
_reflns_number_total 12583
_reflns_threshold_expression 'I > 2\s(I)'
_cod_data_source_file wm5576sup1.cif
_cod_data_source_block I
_cod_database_code 2243514
_shelx_space_group_comment
;
The symmetry employed for this shelxl refinement is uniquely defined
by the following loop, which should always be used as a source of
symmetry information in preference to the above space-group names.
They are only intended as comments.
;
_shelxl_version_number 2.014

loop_
_space_group_symop_operation_xyz
'x, y, z'
'-x, -y, -z'

loop_
_atom_site_type_symbol
_atom_site_label
_atom_site_fract_x
_atom_site_fract_y
_atom_site_fract_z
_atom_site_U_iso_or_equiv
_atom_site_adp_type
_atom_site_calc_flag
_atom_site_occupancy
_atom_site_disorder_assembly
_atom_site_disorder_group
Fe Fe1 0.01316(5) -0.25886(3) 0.51367(3) 0.03976(13) Uani d 1 . .
N N1 -0.1584(3) -0.1569(2) 0.52782(16) 0.0459(7) Uani d 1 . .
N N2 -0.2794(3) -0.1631(2) 0.51202(17) 0.0476(8) Uani d 1 . .
C C1 -0.3628(4) -0.0856(3) 0.5195(2) 0.0544(10) Uani d 1 . .
H H1 -0.4535 -0.0731 0.5117 0.065 Uiso calc 1 . .
C C2 -0.2971(4) -0.0280(3) 0.5399(2) 0.0586(11) Uani d 1 . .
H H2 -0.3312 0.0313 0.5491 0.070 Uiso calc 1 . .
C C3 -0.1695(4) -0.0749(3) 0.5443(2) 0.0523(10) Uani d 1 . .
H H3 -0.0994 -0.0519 0.5573 0.063 Uiso calc 1 . .
B B1 -0.3132(4) -0.2520(3) 0.4989(3) 0.0545(12) Uani d 1 . .
H H1A -0.3094 -0.2980 0.5456 0.065 Uiso d 1 . .
H H1B -0.4139 -0.2356 0.4821 0.065 Uiso d 1 . .
N N3 -0.2232(3) -0.2899(2) 0.44479(17) 0.0487(8) Uani d 1 . .
N N4 -0.0926(3) -0.3169(2) 0.45283(16) 0.0459(7) Uani d 1 . .
C C4 -0.0457(4) -0.3549(3) 0.4006(2) 0.0505(9) Uani d 1 . .
H H4 0.0436 -0.3797 0.3930 0.061 Uiso calc 1 . .
C C5 -0.1434(4) -0.3533(3) 0.3594(2) 0.0605(11) Uani d 1 . .
H H5 -0.1361 -0.3759 0.3195 0.073 Uiso calc 1 . .
C C6 -0.2535(4) -0.3116(3) 0.3892(2) 0.0605(11) Uani d 1 . .
H H6 -0.3388 -0.2999 0.3728 0.073 Uiso calc 1 . .
N N11 0.0743(3) -0.1673(2) 0.43396(16) 0.0462(7) Uani d 1 . .
N N12 0.1960(3) -0.1776(2) 0.40582(16) 0.0479(7) Uani d 1 . .
C C11 0.1945(4) -0.1166(3) 0.3515(2) 0.0559(10) Uani d 1 . .
H H11 0.2674 -0.1094 0.3234 0.067 Uiso calc 1 . .
C C12 0.0712(5) -0.0664(3) 0.3431(2) 0.0610(11) Uani d 1 . .
H H12 0.0416 -0.0184 0.3088 0.073 Uiso calc 1 . .
C C13 -0.0007(4) -0.1003(3) 0.3949(2) 0.0545(10) Uani d 1 . .
H H13 -0.0912 -0.0793 0.4022 0.065 Uiso calc 1 . .
B B11 0.3162(4) -0.2430(3) 0.4384(3) 0.0517(11) Uani d 1 . .
H H11A 0.3992 -0.2431 0.4036 0.062 Uiso d 1 . .
H H11B 0.3344 -0.2184 0.4829 0.062 Uiso d 1 . .
N N13 0.2871(3) -0.3399(2) 0.45791(16) 0.0474(7) Uani d 1 . .
N N14 0.1829(3) -0.3589(2) 0.49551(16) 0.0462(7) Uani d 1 . .
C C14 0.1978(4) -0.4491(3) 0.5076(2) 0.0526(10) Uani d 1 . .
H H14 0.1390 -0.4813 0.5331 0.063 Uiso calc 1 . .
C C15 0.3123(4) -0.4893(3) 0.4775(2) 0.0596(11) Uani d 1 . .
H H15 0.3457 -0.5521 0.4779 0.071 Uiso calc 1 . .
C C16 0.3654(4) -0.4183(3) 0.4473(2) 0.0563(11) Uani d 1 . .
H H16 0.4450 -0.4233 0.4227 0.068 Uiso calc 1 . .
N N21 0.1093(3) -0.2068(2) 0.58586(16) 0.0434(7) Uani d 1 . .
N N22 -0.0224(3) -0.3417(2) 0.60769(17) 0.0469(7) Uani d 1 . .
C C21 0.1738(4) -0.1395(3) 0.5734(2) 0.0485(9) Uani d 1 . .
H H21 0.1779 -0.1088 0.5300 0.058 Uiso calc 1 . .
C C22 0.2357(4) -0.1123(3) 0.6215(2) 0.0535(10) Uani d 1 . .
H H22 0.2826 -0.0647 0.6108 0.064 Uiso calc 1 . .
C C23 0.2285(4) -0.1545(3) 0.6840(2) 0.0544(10) Uani d 1 . .
H H23 0.2699 -0.1360 0.7171 0.065 Uiso calc 1 . .
C C24 0.1596(4) -0.2255(2) 0.6994(2) 0.0482(9) Uani d 1 . .
C C25 0.1454(5) -0.2758(3) 0.7631(2) 0.0615(11) Uani d 1 . .
C C26 0.0766(5) -0.3412(3) 0.7750(2) 0.0631(11) Uani d 1 . .
H H26 0.0683 -0.3718 0.8181 0.076 Uiso calc 1 . .
C C27 0.0148(4) -0.3658(3) 0.7233(2) 0.0527(10) Uani d 1 . .
C C28 -0.0595(4) -0.4335(3) 0.7322(3) 0.0616(11) Uani d 1 . .
H H28 -0.0731 -0.4649 0.7745 0.074 Uiso calc 1 . .
C C29 -0.1123(4) -0.4543(3) 0.6800(3) 0.0615(12) Uani d 1 . .
H H29 -0.1627 -0.5002 0.6856 0.074 Uiso calc 1 . .
C C30 -0.0911(4) -0.4071(3) 0.6183(2) 0.0556(10) Uani d 1 . .
H H30 -0.1275 -0.4223 0.5822 0.067 Uiso calc 1 . .
C C31 0.0291(3) -0.3208(2) 0.65962(19) 0.0449(8) Uani d 1 . .
C C32 0.1014(3) -0.2495(2) 0.64774(19) 0.0417(8) Uani d 1 . .
Br Br1 0.23079(7) -0.24781(4) 0.83229(3) 0.08442(19) Uani d 1 . .
Fe Fe2 0.48657(5) 0.55322(4) 0.16744(3) 0.04260(14) Uani d 1 . .
N N41 0.3003(3) 0.6101(2) 0.21358(16) 0.0506(8) Uani d 1 . .
N N42 0.1941(3) 0.6567(2) 0.17944(18) 0.0540(8) Uani d 1 . .
C C41 0.1160(5) 0.7097(3) 0.2169(3) 0.0664(12) Uani d 1 . .
H H41 0.0356 0.7486 0.2044 0.080 Uiso calc 1 . .
C C42 0.1712(5) 0.6983(3) 0.2760(2) 0.0650(12) Uani d 1 . .
H H42 0.1378 0.7269 0.3122 0.078 Uiso calc 1 . .
C C43 0.2857(4) 0.6366(3) 0.2716(2) 0.0568(10) Uani d 1 . .
H H43 0.3463 0.6156 0.3054 0.068 Uiso calc 1 . .
B B41 0.1731(5) 0.6448(4) 0.1090(3) 0.0592(12) Uani d 1 . .
H H41A 0.0756 0.6859 0.0980 0.071 Uiso d 1 . .
H H41B 0.1759 0.5742 0.1031 0.071 Uiso d 1 . .
N N43 0.2882(3) 0.6726(2) 0.06536(17) 0.0528(8) Uani d 1 . .
N N44 0.4142(3) 0.6303(2) 0.07557(15) 0.0469(7) Uani d 1 . .
C C44 0.4863(4) 0.6724(3) 0.0307(2) 0.0545(10) Uani d 1 . .
H H44 0.5785 0.6573 0.0271 0.065 Uiso calc 1 . .
C C45 0.4096(5) 0.7404(4) -0.0094(2) 0.0706(13) Uani d 1 . .
H H45 0.4367 0.7798 -0.0455 0.085 Uiso calc 1 . .
C C46 0.2849(5) 0.7390(3) 0.0141(2) 0.0683(13) Uani d 1 . .
H H46 0.2084 0.7787 -0.0031 0.082 Uiso calc 1 . .
N N51 0.6733(3) 0.5079(2) 0.11990(16) 0.0472(7) Uani d 1 . .
N N52 0.7812(3) 0.5414(2) 0.12632(17) 0.0511(8) Uani d 1 . .
C C51 0.6983(4) 0.4628(3) 0.0693(2) 0.0537(10) Uani d 1 . .
H H51 0.6396 0.4321 0.0537 0.064 Uiso calc 1 . .
C C52 0.8216(4) 0.4674(3) 0.0430(2) 0.0620(11) Uani d 1 . .
H H52 0.8633 0.4413 0.0070 0.074 Uiso calc 1 . .
C C53 0.8700(4) 0.5178(3) 0.0802(2) 0.0585(11) Uani d 1 . .
H H53 0.9533 0.5336 0.0743 0.070 Uiso calc 1 . .
B B51 0.7952(5) 0.5886(4) 0.1847(3) 0.0562(12) Uani d 1 . .
H H51A 0.7904 0.5422 0.2308 0.067 Uiso d 1 . .
H H51B 0.8896 0.6093 0.1749 0.067 Uiso d 1 . .
N N53 0.6854(3) 0.6724(2) 0.18431(19) 0.0569(9) Uani d 1 . .
N N54 0.5571(3) 0.6657(2) 0.19003(18) 0.0522(8) Uani d 1 . .
C C54 0.4884(5) 0.7498(3) 0.1891(3) 0.0634(12) Uani d 1 . .
H H54 0.3961 0.7655 0.1913 0.076 Uiso calc 1 . .
C C55 0.5697(5) 0.8105(3) 0.1845(3) 0.0853(17) Uani d 1 . .
H H55 0.5459 0.8741 0.1839 0.102 Uiso calc 1 . .
C C56 0.6935(5) 0.7587(3) 0.1808(3) 0.0807(16) Uani d 1 . .
H H56 0.7720 0.7812 0.1764 0.097 Uiso calc 1 . .
N N61 0.4111(3) 0.4326(2) 0.15460(15) 0.0458(7) Uani d 1 . .
N N62 0.5271(3) 0.4562(2) 0.25960(15) 0.0472(7) Uani d 1 . .
C C61 0.3550(4) 0.4223(3) 0.1025(2) 0.0521(9) Uani d 1 . .
H H61 0.3615 0.4638 0.0636 0.063 Uiso calc 1 . .
C C62 0.2870(4) 0.3537(3) 0.1015(2) 0.0574(10) Uani d 1 . .
H H62 0.2464 0.3495 0.0631 0.069 Uiso calc 1 . .
C C63 0.2793(4) 0.2923(3) 0.1566(2) 0.0562(10) Uani d 1 . .
H H63 0.2335 0.2448 0.1568 0.067 Uiso calc 1 . .
C C64 0.3394(4) 0.2999(3) 0.2131(2) 0.0488(9) Uani d 1 . .
C C65 0.3370(4) 0.2405(3) 0.2740(2) 0.0559(10) Uani d 1 . .
C C66 0.4008(4) 0.2491(3) 0.3257(2) 0.0576(11) Uani d 1 . .
H H66 0.3998 0.2068 0.3646 0.069 Uiso calc 1 . .
C C67 0.4698(4) 0.3205(3) 0.32275(19) 0.0506(9) Uani d 1 . .
C C68 0.5378(4) 0.3337(3) 0.3750(2) 0.0542(10) Uani d 1 . .
H H68 0.5418 0.2925 0.4147 0.065 Uiso calc 1 . .
C C69 0.5977(4) 0.4052(3) 0.3686(2) 0.0569(11) Uani d 1 . .
H H69 0.6453 0.4138 0.4035 0.068 Uiso calc 1 . .
C C70 0.5891(4) 0.4663(3) 0.3104(2) 0.0559(10) Uani d 1 . .
H H70 0.6294 0.5172 0.3071 0.067 Uiso calc 1 . .
C C71 0.4697(4) 0.3835(3) 0.26542(19) 0.0453(8) Uani d 1 . .
C C72 0.4050(3) 0.3714(2) 0.20966(18) 0.0424(8) Uani d 1 . .
Br Br2 0.23735(6) 0.14820(3) 0.28221(3) 0.07646(17) Uani d 1 . .
C C81 0.2205(8) 0.0581(5) 0.0990(5) 0.112(2) Uani d 1 . .
C C82 0.1121(7) 0.1262(5) 0.0968(4) 0.110(2) Uani d 1 . .
H H82 0.0460 0.1233 0.1298 0.132 Uiso calc 1 . .
C C83 0.0989(10) 0.1987(6) 0.0468(6) 0.122(3) Uani d 1 . .
H H83 0.0237 0.2457 0.0459 0.147 Uiso calc 1 . .
C C84 0.1909(13) 0.2042(7) -0.0010(5) 0.136(3) Uani d 1 . .
H H84 0.1794 0.2533 -0.0360 0.163 Uiso calc 1 . .
C C85 0.3007(11) 0.1379(9) 0.0019(5) 0.142(3) Uani d 1 . .
H H85 0.3676 0.1423 -0.0305 0.170 Uiso calc 1 . .
C C86 0.3155(9) 0.0636(7) 0.0519(5) 0.131(3) Uani d 1 . .
H H86 0.3914 0.0172 0.0531 0.157 Uiso calc 1 . .
C C87 0.2347(11) -0.0239(7) 0.1542(5) 0.164(4) Uani d 1 . .
H H87A 0.2381 -0.0793 0.1358 0.245 Uiso calc 1 . .
H H87B 0.1600 -0.0156 0.1846 0.245 Uiso calc 1 . .
H H87C 0.3151 -0.0289 0.1772 0.245 Uiso calc 1 . .

loop_
_atom_site_aniso_label
_atom_site_aniso_U_11
_atom_site_aniso_U_22
_atom_site_aniso_U_33
_atom_site_aniso_U_12
_atom_site_aniso_U_13
_atom_site_aniso_U_23
Fe1 0.0376(3) 0.0402(3) 0.0424(3) -0.0073(2) -0.0043(2) -0.0084(2)
N1 0.0462(17) 0.0437(17) 0.0485(19) -0.0089(13) -0.0012(14) -0.0091(14)
N2 0.0385(16) 0.0447(17) 0.057(2) 0.0007(13) -0.0043(14) -0.0103(15)
C1 0.047(2) 0.050(2) 0.059(3) 0.0018(18) 0.0014(18) -0.0013(19)
C2 0.062(2) 0.041(2) 0.069(3) -0.0008(19) 0.005(2) -0.013(2)
C3 0.061(2) 0.040(2) 0.057(3) -0.0091(17) 0.0024(19) -0.0115(18)
B1 0.036(2) 0.063(3) 0.067(3) -0.008(2) -0.002(2) -0.021(2)
N3 0.0371(15) 0.0561(19) 0.056(2) -0.0081(14) -0.0088(14) -0.0170(16)
N4 0.0414(16) 0.0502(18) 0.0467(19) -0.0069(13) -0.0038(13) -0.0114(14)
C4 0.053(2) 0.055(2) 0.046(2) -0.0106(18) 0.0007(18) -0.0129(18)
C5 0.068(3) 0.069(3) 0.048(2) -0.015(2) -0.005(2) -0.016(2)
C6 0.055(2) 0.068(3) 0.062(3) -0.013(2) -0.017(2) -0.015(2)
N11 0.0419(16) 0.0465(17) 0.0507(19) -0.0087(13) -0.0038(14) -0.0078(14)
N12 0.0497(18) 0.0521(18) 0.0451(19) -0.0165(14) -0.0056(14) -0.0075(15)
C11 0.068(3) 0.055(2) 0.048(2) -0.022(2) -0.002(2) -0.0059(19)
C12 0.076(3) 0.051(2) 0.054(3) -0.014(2) -0.015(2) 0.0042(19)
C13 0.054(2) 0.052(2) 0.055(3) -0.0037(18) -0.0157(19) -0.0066(19)
B11 0.038(2) 0.061(3) 0.057(3) -0.013(2) -0.0049(19) -0.008(2)
N13 0.0381(16) 0.0559(19) 0.0487(19) -0.0059(14) -0.0055(14) -0.0125(15)
N14 0.0426(16) 0.0486(18) 0.0495(19) -0.0113(14) -0.0058(14) -0.0093(14)
C14 0.052(2) 0.046(2) 0.061(3) -0.0097(17) -0.0144(19) -0.0076(18)
C15 0.055(2) 0.054(2) 0.070(3) 0.000(2) -0.015(2) -0.019(2)
C16 0.048(2) 0.061(3) 0.057(3) 0.007(2) -0.0098(19) -0.020(2)
N21 0.0451(16) 0.0373(15) 0.0485(19) -0.0108(13) -0.0042(13) -0.0045(13)
N22 0.0420(16) 0.0418(16) 0.059(2) -0.0119(13) 0.0014(14) -0.0110(15)
C21 0.053(2) 0.0401(19) 0.054(2) -0.0121(16) -0.0038(18) -0.0055(17)
C22 0.055(2) 0.042(2) 0.068(3) -0.0152(17) -0.007(2) -0.0118(19)
C23 0.057(2) 0.047(2) 0.062(3) -0.0083(18) -0.012(2) -0.016(2)
C24 0.048(2) 0.0402(19) 0.056(2) -0.0033(16) -0.0055(17) -0.0116(17)
C25 0.078(3) 0.053(2) 0.051(3) -0.005(2) -0.010(2) -0.008(2)
C26 0.088(3) 0.051(2) 0.048(3) -0.015(2) -0.002(2) -0.0018(19)
C27 0.057(2) 0.042(2) 0.056(3) -0.0081(17) 0.0019(19) -0.0032(18)
C28 0.067(3) 0.046(2) 0.068(3) -0.012(2) 0.009(2) -0.002(2)
C29 0.057(2) 0.041(2) 0.085(3) -0.0126(18) 0.011(2) -0.007(2)
C30 0.049(2) 0.046(2) 0.074(3) -0.0113(17) 0.004(2) -0.016(2)
C31 0.0441(19) 0.0390(19) 0.050(2) -0.0039(15) -0.0042(16) -0.0068(16)
C32 0.0413(18) 0.0370(18) 0.046(2) -0.0054(14) -0.0040(15) -0.0071(16)
Br1 0.1226(5) 0.0752(3) 0.0588(3) -0.0206(3) -0.0276(3) -0.0097(2)
Fe2 0.0480(3) 0.0463(3) 0.0376(3) -0.0182(2) -0.0029(2) -0.0068(2)
N41 0.0559(19) 0.062(2) 0.0398(18) -0.0210(16) 0.0001(14) -0.0130(15)
N42 0.0470(18) 0.062(2) 0.058(2) -0.0156(16) 0.0012(16) -0.0188(17)
C41 0.060(3) 0.067(3) 0.078(3) -0.018(2) 0.014(2) -0.029(3)
C42 0.075(3) 0.070(3) 0.062(3) -0.030(2) 0.017(2) -0.031(2)
C43 0.069(3) 0.063(3) 0.046(2) -0.026(2) 0.006(2) -0.016(2)
B41 0.048(2) 0.080(3) 0.056(3) -0.021(2) -0.003(2) -0.017(3)
N43 0.0523(19) 0.060(2) 0.0454(19) -0.0111(16) -0.0082(15) -0.0053(16)
N44 0.0467(17) 0.0537(18) 0.0411(18) -0.0134(14) -0.0053(14) -0.0044(14)
C44 0.062(2) 0.057(2) 0.044(2) -0.020(2) -0.0031(19) 0.0031(19)
C45 0.080(3) 0.074(3) 0.054(3) -0.022(3) -0.006(2) 0.007(2)
C46 0.070(3) 0.070(3) 0.058(3) -0.004(2) -0.012(2) 0.002(2)
N51 0.0515(18) 0.0530(18) 0.0429(18) -0.0198(15) -0.0022(14) -0.0117(15)
N52 0.0460(17) 0.061(2) 0.049(2) -0.0177(15) -0.0038(15) -0.0085(16)
C51 0.059(2) 0.056(2) 0.048(2) -0.0129(19) -0.0038(19) -0.0123(19)
C52 0.063(3) 0.077(3) 0.047(2) -0.014(2) 0.006(2) -0.013(2)
C53 0.049(2) 0.079(3) 0.046(2) -0.018(2) 0.0035(18) -0.004(2)
B51 0.048(2) 0.073(3) 0.053(3) -0.014(2) -0.007(2) -0.018(2)
N53 0.0538(19) 0.061(2) 0.066(2) -0.0250(16) -0.0064(17) -0.0174(18)
N54 0.0512(18) 0.0498(19) 0.062(2) -0.0197(15) -0.0047(16) -0.0130(16)
C54 0.067(3) 0.046(2) 0.082(3) -0.017(2) -0.004(2) -0.017(2)
C55 0.083(3) 0.051(3) 0.130(5) -0.025(3) -0.007(3) -0.022(3)
C56 0.070(3) 0.063(3) 0.123(5) -0.031(2) -0.009(3) -0.028(3)
N61 0.0527(18) 0.0517(18) 0.0365(17) -0.0157(14) -0.0018(13) -0.0097(14)
N62 0.0474(17) 0.0571(19) 0.0395(18) -0.0122(15) -0.0037(14) -0.0117(15)
C61 0.063(2) 0.060(2) 0.039(2) -0.0227(19) -0.0032(18) -0.0100(18)
C62 0.070(3) 0.069(3) 0.043(2) -0.031(2) -0.0003(19) -0.014(2)
C63 0.068(3) 0.058(2) 0.052(3) -0.032(2) 0.003(2) -0.014(2)
C64 0.051(2) 0.048(2) 0.048(2) -0.0107(17) 0.0050(17) -0.0111(18)
C65 0.063(2) 0.049(2) 0.054(3) -0.0111(19) 0.011(2) -0.0066(19)
C66 0.073(3) 0.046(2) 0.047(2) -0.004(2) 0.004(2) -0.0006(18)
C67 0.052(2) 0.051(2) 0.042(2) 0.0021(18) 0.0013(17) -0.0050(17)
C68 0.051(2) 0.062(3) 0.042(2) 0.001(2) -0.0052(17) -0.0010(19)
C69 0.049(2) 0.079(3) 0.039(2) -0.002(2) -0.0041(17) -0.012(2)
C70 0.055(2) 0.072(3) 0.045(2) -0.018(2) -0.0037(18) -0.016(2)
C71 0.0457(19) 0.049(2) 0.040(2) -0.0071(16) -0.0005(16) -0.0087(17)
C72 0.0451(19) 0.0423(19) 0.040(2) -0.0085(15) 0.0040(15) -0.0085(16)
Br2 0.0981(4) 0.0581(3) 0.0763(4) -0.0337(3) 0.0113(3) -0.0022(2)
C81 0.101(5) 0.096(5) 0.137(7) -0.012(4) -0.028(5) -0.015(5)
C82 0.098(5) 0.100(5) 0.139(7) -0.027(4) -0.028(4) -0.026(5)
C83 0.128(7) 0.091(5) 0.156(9) -0.020(5) -0.069(6) -0.023(6)
C84 0.184(10) 0.118(7) 0.120(8) -0.063(7) -0.055(7) -0.004(6)
C85 0.146(8) 0.165(9) 0.126(8) -0.055(7) 0.003(6) -0.027(7)
C86 0.106(6) 0.135(7) 0.143(8) -0.008(5) -0.001(6) -0.022(6)
C87 0.168(9) 0.136(8) 0.170(10) -0.012(7) -0.034(8) 0.009(7)

loop_
_atom_type_symbol
_atom_type_description
_atom_type_scat_dispersion_real
_atom_type_scat_dispersion_imag
_atom_type_scat_source
C C 0.0033 0.0016 'International Tables Vol C Tables 4.2.6.8 and 6.1.1.4'
H H 0.0000 0.0000 'International Tables Vol C Tables 4.2.6.8 and 6.1.1.4'
B B 0.0013 0.0007 'International Tables Vol C Tables 4.2.6.8 and 6.1.1.4'
N N 0.0061 0.0033 'International Tables Vol C Tables 4.2.6.8 and 6.1.1.4'
Fe Fe 0.3463 0.8444 'International Tables Vol C Tables 4.2.6.8 and 6.1.1.4'
Br Br -0.2901 2.4595 'International Tables Vol C Tables 4.2.6.8 and 6.1.1.4'

loop_
_geom_angle_atom_site_label_1
_geom_angle_atom_site_label_2
_geom_angle_atom_site_label_3
_geom_angle_site_symmetry_1
_geom_angle_site_symmetry_3
_geom_angle
_geom_angle_publ_flag
N11 Fe1 N4 . . 93.27(13) y
N11 Fe1 N14 . . 88.85(12) y
N4 Fe1 N14 . . 88.10(11) y
N11 Fe1 N1 . . 89.44(12) y
N4 Fe1 N1 . . 90.52(12) y
N14 Fe1 N1 . . 177.74(13) y
N11 Fe1 N21 . . 93.22(12) y
N4 Fe1 N21 . . 173.29(12) y
N14 Fe1 N21 . . 93.76(11) y
N1 Fe1 N21 . . 87.82(12) y
N11 Fe1 N22 . . 167.79(12) y
N4 Fe1 N22 . . 98.88(12) y
N14 Fe1 N22 . . 90.32(12) y
N1 Fe1 N22 . . 91.66(12) y
N21 Fe1 N22 . . 74.68(12) y
C3 N1 N2 . . 106.4(3) ?
C3 N1 Fe1 . . 130.4(3) ?
N2 N1 Fe1 . . 122.8(2) ?
C1 N2 N1 . . 108.9(3) ?
C1 N2 B1 . . 127.4(3) ?
N1 N2 B1 . . 123.0(3) ?
N2 C1 C2 . . 109.3(4) ?
C1 C2 C3 . . 104.7(3) ?
N1 C3 C2 . . 110.7(4) ?
N3 B1 N2 . . 110.5(4) ?
C6 N3 N4 . . 109.1(3) ?
C6 N3 B1 . . 129.6(3) ?
N4 N3 B1 . . 120.9(3) ?
C4 N4 N3 . . 105.8(3) ?
C4 N4 Fe1 . . 126.8(3) ?
N3 N4 Fe1 . . 122.9(2) ?
N4 C4 C5 . . 111.3(4) ?
C6 C5 C4 . . 104.1(4) ?
N3 C6 C5 . . 109.8(4) ?
C13 N11 N12 . . 106.2(3) ?
C13 N11 Fe1 . . 127.8(3) ?
N12 N11 Fe1 . . 125.0(2) ?
C11 N12 N11 . . 109.0(3) ?
C11 N12 B11 . . 127.6(4) ?
N11 N12 B11 . . 123.1(3) ?
N12 C11 C12 . . 109.2(4) ?
C11 C12 C13 . . 104.9(4) ?
N11 C13 C12 . . 110.7(4) ?
N12 B11 N13 . . 110.0(3) ?
C16 N13 N14 . . 109.0(3) ?
C16 N13 B11 . . 126.7(3) ?
N14 N13 B11 . . 123.9(3) ?
C14 N14 N13 . . 106.8(3) ?
C14 N14 Fe1 . . 128.2(3) ?
N13 N14 Fe1 . . 124.0(2) ?
N14 C14 C15 . . 110.3(4) ?
C16 C15 C14 . . 104.6(4) ?
N13 C16 C15 . . 109.3(4) ?
C21 N21 C32 . . 118.8(3) ?
C21 N21 Fe1 . . 125.7(3) ?
C32 N21 Fe1 . . 115.4(2) ?
C30 N22 C31 . . 117.8(4) ?
C30 N22 Fe1 . . 126.9(3) ?
C31 N22 Fe1 . . 115.2(3) ?
N21 C21 C22 . . 122.4(4) ?
C23 C22 C21 . . 119.6(4) ?
C22 C23 C24 . . 119.8(4) ?
C32 C24 C23 . . 116.9(4) ?
C32 C24 C25 . . 117.7(4) ?
C23 C24 C25 . . 125.4(4) ?
C26 C25 C24 . . 122.7(4) ?
C26 C25 Br1 . . 119.4(4) ?
C24 C25 Br1 . . 117.9(4) ?
C25 C26 C27 . . 120.6(4) ?
C28 C27 C31 . . 117.1(4) ?
C28 C27 C26 . . 123.7(4) ?
C31 C27 C26 . . 119.1(4) ?
C29 C28 C27 . . 120.0(4) ?
C28 C29 C30 . . 118.9(4) ?
N22 C30 C29 . . 123.2(4) ?
N22 C31 C27 . . 123.0(4) ?
N22 C31 C32 . . 117.3(3) ?
C27 C31 C32 . . 119.7(4) ?
N21 C32 C24 . . 122.5(4) ?
N21 C32 C31 . . 117.3(3) ?
C24 C32 C31 . . 120.2(4) ?
N54 Fe2 N44 . . 91.37(13) y
N54 Fe2 N51 . . 89.35(12) y
N44 Fe2 N51 . . 89.67(12) y
N54 Fe2 N41 . . 86.68(13) y
N44 Fe2 N41 . . 88.27(12) y
N51 Fe2 N41 . . 175.48(13) y
N54 Fe2 N61 . . 174.30(13) y
N44 Fe2 N61 . . 93.62(12) y
N51 Fe2 N61 . . 93.43(12) y
N41 Fe2 N61 . . 90.72(12) y
N54 Fe2 N62 . . 100.34(13) y
N44 Fe2 N62 . . 167.13(12) y
N51 Fe2 N62 . . 95.71(12) y
N41 Fe2 N62 . . 87.13(12) y
N61 Fe2 N62 . . 74.43(12) y
C43 N41 N42 . . 106.1(3) ?
C43 N41 Fe2 . . 125.8(3) ?
N42 N41 Fe2 . . 123.4(2) ?
C41 N42 N41 . . 109.3(4) ?
C41 N42 B41 . . 128.3(4) ?
N41 N42 B41 . . 122.5(3) ?
N42 C41 C42 . . 108.7(4) ?
C41 C42 C43 . . 105.0(4) ?
N41 C43 C42 . . 110.9(4) ?
N42 B41 N43 . . 108.3(3) ?
C46 N43 N44 . . 108.7(4) ?
C46 N43 B41 . . 128.7(4) ?
N44 N43 B41 . . 122.7(3) ?
C44 N44 N43 . . 106.7(3) ?
C44 N44 Fe2 . . 124.2(3) ?
N43 N44 Fe2 . . 124.5(2) ?
N44 C44 C45 . . 111.0(4) ?
C44 C45 C46 . . 104.6(4) ?
N43 C46 C45 . . 109.1(4) ?
C51 N51 N52 . . 106.3(3) ?
C51 N51 Fe2 . . 128.5(3) ?
N52 N51 Fe2 . . 123.3(2) ?
C53 N52 N51 . . 109.4(3) ?
C53 N52 B51 . . 128.9(4) ?
N51 N52 B51 . . 121.3(3) ?
N51 C51 C52 . . 110.5(4) ?
C53 C52 C51 . . 104.6(4) ?
N52 C53 C52 . . 109.2(4) ?
N53 B51 N52 . . 109.3(3) ?
C56 N53 N54 . . 109.1(4) ?
C56 N53 B51 . . 129.1(4) ?
N54 N53 B51 . . 121.8(3) ?
C54 N54 N53 . . 106.5(3) ?
C54 N54 Fe2 . . 126.1(3) ?
N53 N54 Fe2 . . 123.6(2) ?
N54 C54 C55 . . 110.6(4) ?
C54 C55 C56 . . 104.8(4) ?
N53 C56 C55 . . 109.0(4) ?
C61 N61 C72 . . 118.3(3) ?
C61 N61 Fe2 . . 125.9(3) ?
C72 N61 Fe2 . . 114.9(2) ?
C70 N62 C71 . . 117.7(4) ?
C70 N62 Fe2 . . 127.5(3) ?
C71 N62 Fe2 . . 114.5(2) ?
N61 C61 C62 . . 123.2(4) ?
C63 C62 C61 . . 119.1(4) ?
C62 C63 C64 . . 119.6(4) ?
C72 C64 C63 . . 117.4(4) ?
C72 C64 C65 . . 117.8(4) ?
C63 C64 C65 . . 124.9(4) ?
C66 C65 C64 . . 122.1(4) ?
C66 C65 Br2 . . 119.1(3) ?
C64 C65 Br2 . . 118.8(3) ?
C65 C66 C67 . . 120.8(4) ?
C71 C67 C68 . . 116.8(4) ?
C71 C67 C66 . . 119.5(4) ?
C68 C67 C66 . . 123.7(4) ?
C69 C68 C67 . . 119.8(4) ?
C68 C69 C70 . . 119.6(4) ?
N62 C70 C69 . . 122.7(4) ?
N62 C71 C67 . . 123.3(4) ?
N62 C71 C72 . . 117.7(3) ?
C67 C71 C72 . . 119.0(4) ?
N61 C72 C64 . . 122.5(4) ?
N61 C72 C71 . . 116.9(3) ?
C64 C72 C71 . . 120.7(4) ?
C86 C81 C82 . . 119.3(8) ?
C86 C81 C87 . . 120.3(8) ?
C82 C81 C87 . . 120.4(9) ?
C81 C82 C83 . . 120.1(9) ?
C84 C83 C82 . . 121.2(9) ?
C83 C84 C85 . . 119.0(10) ?
C84 C85 C86 . . 120.7(10) ?
C81 C86 C85 . . 119.7(9) ?

loop_
_geom_bond_atom_site_label_1
_geom_bond_atom_site_label_2
_geom_bond_site_symmetry_2
_geom_bond_distance
_geom_bond_publ_flag
Fe1 N11 . 2.144(3) y
Fe1 N4 . 2.145(3) y
Fe1 N14 . 2.154(3) y
Fe1 N1 . 2.166(3) y
Fe1 N21 . 2.204(3) y
Fe1 N22 . 2.206(3) y
N1 C3 . 1.335(5) ?
N1 N2 . 1.359(4) ?
N2 C1 . 1.345(5) ?
N2 B1 . 1.544(6) ?
C1 C2 . 1.360(6) ?
C2 C3 . 1.384(6) ?
B1 N3 . 1.540(6) ?
N3 C6 . 1.334(5) ?
N3 N4 . 1.361(4) ?
N4 C4 . 1.342(5) ?
C4 C5 . 1.373(6) ?
C5 C6 . 1.368(6) ?
N11 C13 . 1.340(5) ?
N11 N12 . 1.364(4) ?
N12 C11 . 1.340(5) ?
N12 B11 . 1.552(5) ?
C11 C12 . 1.367(6) ?
C12 C13 . 1.373(7) ?
B11 N13 . 1.555(6) ?
N13 C16 . 1.350(5) ?
N13 N14 . 1.359(5) ?
N14 C14 . 1.337(5) ?
C14 C15 . 1.397(6) ?
C15 C16 . 1.364(7) ?
N21 C21 . 1.326(5) ?
N21 C32 . 1.352(5) ?
N22 C30 . 1.331(5) ?
N22 C31 . 1.355(5) ?
C21 C22 . 1.394(6) ?
C22 C23 . 1.359(6) ?
C23 C24 . 1.408(6) ?
C24 C32 . 1.408(5) ?
C24 C25 . 1.436(6) ?
C25 C26 . 1.333(7) ?
C25 Br1 . 1.899(5) ?
C26 C27 . 1.433(7) ?
C27 C28 . 1.401(6) ?
C27 C31 . 1.406(6) ?
C28 C29 . 1.366(7) ?
C29 C30 . 1.395(7) ?
C31 C32 . 1.432(5) ?
Fe2 N54 . 2.138(3) y
Fe2 N44 . 2.167(3) y
Fe2 N51 . 2.178(3) y
Fe2 N41 . 2.205(3) y
Fe2 N61 . 2.212(3) y
Fe2 N62 . 2.228(3) y
N41 C43 . 1.332(5) ?
N41 N42 . 1.363(5) ?
N42 C41 . 1.342(5) ?
N42 B41 . 1.548(6) ?
C41 C42 . 1.365(7) ?
C42 C43 . 1.375(6) ?
B41 N43 . 1.556(6) ?
N43 C46 . 1.342(6) ?
N43 N44 . 1.360(4) ?
N44 C44 . 1.332(5) ?
C44 C45 . 1.370(6) ?
C45 C46 . 1.374(7) ?
N51 C51 . 1.341(5) ?
N51 N52 . 1.358(5) ?
N52 C53 . 1.340(5) ?
N52 B51 . 1.548(6) ?
C51 C52 . 1.386(6) ?
C52 C53 . 1.368(7) ?
B51 N53 . 1.536(6) ?
N53 C56 . 1.328(6) ?
N53 N54 . 1.368(5) ?
N54 C54 . 1.335(5) ?
C54 C55 . 1.372(7) ?
C55 C56 . 1.381(7) ?
N61 C61 . 1.317(5) ?
N61 C72 . 1.362(5) ?
N62 C70 . 1.326(5) ?
N62 C71 . 1.354(5) ?
C61 C62 . 1.387(6) ?
C62 C63 . 1.367(6) ?
C63 C64 . 1.404(6) ?
C64 C72 . 1.397(6) ?
C64 C65 . 1.437(6) ?
C65 C66 . 1.343(6) ?
C65 Br2 . 1.902(5) ?
C66 C67 . 1.421(6) ?
C67 C71 . 1.404(6) ?
C67 C68 . 1.405(6) ?
C68 C69 . 1.353(7) ?
C69 C70 . 1.398(6) ?
C71 C72 . 1.441(5) ?
C81 C86 . 1.362(12) ?
C81 C82 . 1.371(10) ?
C81 C87 . 1.542(12) ?
C82 C83 . 1.380(12) ?
C83 C84 . 1.350(13) ?
C84 C85 . 1.365(13) ?
C85 C86 . 1.396(14) ?

_cod_database_fobs_code 2243514
